data_7209745
loop_
_publ_author_name
'Zhang, Daopeng'
'Zhao, Zengdian'
'Wang, Ping'
'Ni, Zhonghai'

_publ_section_title
;
 Substituent group tuned tri- and binuclear porphyrin-based
 cyanide-bridged bimetallic complexes: synthesis, crystal structures and
 magnetic properties
;
_journal_issue 13
_journal_name_full CrystEngComm
_journal_page_first 2504
_journal_paper_doi 10.1039/c3ce27064e
_journal_volume 15
_journal_year 2013
_chemical_formula_sum 'C134 H104 Co2 Mn2 N20 O10'
_chemical_formula_weight 2382.11
_chemical_name_systematic
;
?
;
_space_group_IT_number 2
_symmetry_cell_setting triclinic
_symmetry_space_group_name_Hall '-P 1'
_symmetry_space_group_name_H-M 'P -1'
_atom_sites_solution_hydrogens geom
_atom_sites_solution_primary direct
_atom_sites_solution_secondary difmap
_audit_creation_method SHELXL-97
_cell_angle_alpha 70.3000(10)
_cell_angle_beta 80.6750(10)
_cell_angle_gamma 87.8770(10)
_cell_formula_units_Z 2
_cell_length_a 15.0704(4)
_cell_length_b 19.5784(5)
_cell_length_c 20.9873(6)
_cell_measurement_temperature 293(2)
_cell_volume 5751.9(3)
_computing_cell_refinement 'Bruker SMART'
_computing_data_collection 'Bruker SMART'
_computing_data_reduction 'Bruker SAINT'
_computing_molecular_graphics 'Bruker SHELXTL'
_computing_publication_material 'Bruker SHELXTL'
_computing_structure_refinement 'SHELXL-97 (Sheldrick, 1997)'
_computing_structure_solution 'SHELXS-97 (Sheldrick, 1990)'
_diffrn_ambient_temperature 293(2)
_diffrn_measured_fraction_theta_full 0.989
_diffrn_measured_fraction_theta_max 0.989
_diffrn_measurement_device_type 'CCD area detector'
_diffrn_measurement_method 'phi and omega scans'
_diffrn_radiation_monochromator graphite
_diffrn_radiation_source 'fine-focus sealed tube'
_diffrn_radiation_type MoK\a
_diffrn_radiation_wavelength 0.71073
_diffrn_reflns_av_R_equivalents 0.0246
_diffrn_reflns_av_sigmaI/netI 0.0369
_diffrn_reflns_limit_h_max 18
_diffrn_reflns_limit_h_min -18
_diffrn_reflns_limit_k_max 23
_diffrn_reflns_limit_k_min -24
_diffrn_reflns_limit_l_max 23
_diffrn_reflns_limit_l_min -25
_diffrn_reflns_number 49571
_diffrn_reflns_theta_full 26.00
_diffrn_reflns_theta_max 26.00
_diffrn_reflns_theta_min 1.24
_exptl_absorpt_coefficient_mu 0.570
_exptl_absorpt_correction_T_max 0.8707
_exptl_absorpt_correction_T_min 0.8387
_exptl_absorpt_correction_type none
_exptl_crystal_density_diffrn 1.375
_exptl_crystal_density_method 'not measured'
_exptl_crystal_F_000 2464
_exptl_crystal_size_max 0.32
_exptl_crystal_size_mid 0.29
_exptl_crystal_size_min 0.25
_refine_diff_density_max 0.945
_refine_diff_density_min -0.629
_refine_diff_density_rms 0.066
_refine_ls_extinction_method none
_refine_ls_goodness_of_fit_ref 1.002
_refine_ls_hydrogen_treatment mixed
_refine_ls_matrix_type fullcycle
_refine_ls_number_parameters 1543
_refine_ls_number_reflns 22361
_refine_ls_number_restraints 5
_refine_ls_restrained_S_all 1.002
_refine_ls_R_factor_all 0.0624
_refine_ls_R_factor_gt 0.0459
_refine_ls_shift/su_max 0.468
_refine_ls_shift/su_mean 0.010
_refine_ls_structure_factor_coef Fsqd
_refine_ls_weighting_details 'calc w=1/[\s^2^(Fo^2^)+(0.0810P)^2^+4.8548P] where P=(Fo^2^+2Fc^2^)/3'
_refine_ls_weighting_scheme calc
_refine_ls_wR_factor_gt 0.1418
_refine_ls_wR_factor_ref 0.1577
_reflns_number_gt 17004
_reflns_number_total 22361
_reflns_threshold_expression >2sigma(I)
_cod_data_source_file c3ce27064e.txt
_cod_data_source_block 080119e
_cod_depositor_comments
;
The following automatic conversions were performed:

'_symmetry_cell_setting' value 'Triclinic' changed to 'triclinic'
according to /home/saulius/struct/CIF-dictionaries/cif_core.dic
dictionary named 'cif_core.dic' version 2.4.2 from 2011-04-26.

Automatic conversion script
Id: cif_fix_values 1891 2012-01-12 08:04:46Z andrius 
;
_cod_original_sg_symbol_H-M P-1
_cod_database_code 7209745

loop_
_symmetry_equiv_pos_as_xyz
'x, y, z'
'-x, -y, -z'

loop_
_atom_site_label
_atom_site_type_symbol
_atom_site_fract_x
_atom_site_fract_y
_atom_site_fract_z
_atom_site_U_iso_or_equiv
_atom_site_adp_type
_atom_site_occupancy
_atom_site_symmetry_multiplicity
_atom_site_calc_flag
_atom_site_refinement_flags
Co1 Co 0.98515(2) 0.809509(18) 0.190136(18) 0.03346(10) Uani 1 1 d .
Co2 Co 0.51661(2) 1.186442(18) 0.308538(17) 0.03284(10) Uani 1 1 d .
Mn1 Mn 0.75074(2) 0.998859(16) 0.251582(17) 0.02701(10) Uani 1 1 d .
Mn2 Mn 0.24261(2) 0.498592(17) 0.246525(17) 0.02653(10) Uani 1 1 d .
O1 O 0.8424(2) 0.78748(16) 0.05364(16) 0.0869(9) Uani 1 1 d .
O2 O 0.9505(3) 0.68369(19) 0.38671(13) 0.1086(11) Uani 1 1 d .
O3 O 0.5689(3) 1.3041(2) 0.11072(14) 0.1186(13) Uani 1 1 d .
O4 O 0.6255(2) 1.22402(16) 0.45477(15) 0.0921(9) Uani 1 1 d .
O5 O 0.23073(13) 0.60954(10) 0.25761(11) 0.0421(4) Uani 1 1 d .
O6 O 0.25826(14) 0.38804(11) 0.23232(11) 0.0440(4) Uani 1 1 d .
O7 O 0.2648(3) -0.0169(2) 0.3728(2) 0.1220(13) Uani 1 1 d D
O8 O 0.2123(3) 0.02817(18) 0.12494(19) 0.1038(10) Uani 1 1 d D
O9 O 0.2512(3) 0.8578(2) 0.48574(19) 0.1134(11) Uani 1 1 d D
O10 O 0.2831(3) 0.1265(2) 1.00268(19) 0.1146(12) Uani 1 1 d D
N1 N 0.85621(15) 0.93107(12) 0.20582(12) 0.0405(5) Uani 1 1 d .
N2 N 1.13017(19) 0.70245(15) 0.16929(15) 0.0585(7) Uani 1 1 d .
N3 N 0.90169(15) 0.77127(12) 0.15231(13) 0.0420(5) Uani 1 1 d .
N4 N 0.93295(17) 0.73979(13) 0.27361(13) 0.0473(6) Uani 1 1 d .
N5 N 1.02256(15) 0.87110(12) 0.09318(12) 0.0423(5) Uani 1 1 d .
N6 N 1.06192(16) 0.82949(14) 0.25018(13) 0.0479(6) Uani 1 1 d .
N7 N 0.65840(13) 0.98396(10) 0.19823(11) 0.0320(4) Uani 1 1 d .
N8 N 0.71489(13) 0.90265(10) 0.32525(11) 0.0317(4) Uani 1 1 d .
N9 N 0.84115(14) 1.01484(11) 0.30630(11) 0.0326(4) Uani 1 1 d .
N10 N 0.78532(13) 1.09515(10) 0.17760(10) 0.0300(4) Uani 1 1 d .
N11 N 0.65159(15) 1.06701(12) 0.30108(12) 0.0406(5) Uani 1 1 d .
N12 N 0.3652(2) 1.29320(16) 0.31325(17) 0.0687(8) Uani 1 1 d .
N13 N 0.57323(16) 1.25507(13) 0.22638(12) 0.0445(5) Uani 1 1 d .
N14 N 0.58616(15) 1.23120(12) 0.35115(12) 0.0413(5) Uani 1 1 d .
N15 N 0.47090(16) 1.12679(12) 0.40444(12) 0.0459(6) Uani 1 1 d .
N16 N 0.45849(17) 1.15584(14) 0.24436(14) 0.0508(6) Uani 1 1 d .
N17 N 0.37209(13) 0.49414(11) 0.25959(10) 0.0306(4) Uani 1 1 d .
N18 N 0.27866(13) 0.54892(10) 0.14536(10) 0.0294(4) Uani 1 1 d .
N19 N 0.11254(12) 0.50411(10) 0.23398(10) 0.0283(4) Uani 1 1 d .
N20 N 0.20629(13) 0.44834(11) 0.34774(10) 0.0307(4) Uani 1 1 d .
C1 C 0.90255(17) 0.88417(14) 0.20162(13) 0.0358(6) Uani 1 1 d .
C2 C 1.07397(18) 0.74124(14) 0.17611(14) 0.0397(6) Uani 1 1 d .
C3 C 0.84923(19) 0.71259(16) 0.1998(2) 0.0543(8) Uani 1 1 d .
C4 C 0.8664(2) 0.69582(16) 0.26695(18) 0.0541(8) Uani 1 1 d .
C5 C 0.8205(3) 0.6378(2) 0.3196(2) 0.0798(13) Uani 1 1 d .
H56 H 0.8303 0.6273 0.3645 0.096 Uiso 1 1 calc R
C6 C 0.7612(3) 0.5968(2) 0.3046(3) 0.1035(19) Uani 1 1 d .
H55 H 0.7315 0.5576 0.3395 0.124 Uiso 1 1 calc R
C7 C 0.7448(3) 0.6125(2) 0.2390(3) 0.104(2) Uani 1 1 d .
H54 H 0.7039 0.5839 0.2301 0.125 Uiso 1 1 calc R
C8 C 0.7882(2) 0.6706(2) 0.1853(3) 0.0772(12) Uani 1 1 d .
H53 H 0.7766 0.6809 0.1408 0.093 Uiso 1 1 calc R
C9 C 0.8972(2) 0.80142(17) 0.08689(18) 0.0543(8) Uani 1 1 d .
C10 C 0.9699(2) 0.85697(17) 0.05239(16) 0.0530(8) Uani 1 1 d .
C11 C 0.9850(3) 0.8902(2) -0.01825(18) 0.0771(12) Uani 1 1 d .
H48 H 0.9486 0.8788 -0.0452 0.092 Uiso 1 1 calc R
C12 C 1.0543(3) 0.9401(2) -0.04797(19) 0.0887(15) Uani 1 1 d .
H49 H 1.0652 0.9632 -0.0952 0.106 Uiso 1 1 calc R
C13 C 1.1063(3) 0.9552(2) -0.0073(2) 0.0770(12) Uani 1 1 d .
H50 H 1.1531 0.9892 -0.0264 0.092 Uiso 1 1 calc R
C14 C 1.0895(2) 0.91952(17) 0.06347(18) 0.0589(9) Uani 1 1 d .
H51 H 1.1263 0.9299 0.0907 0.071 Uiso 1 1 calc R
C15 C 0.9708(3) 0.72971(19) 0.32969(17) 0.0622(9) Uani 1 1 d .
C16 C 1.0452(2) 0.78168(19) 0.31462(16) 0.0562(8) Uani 1 1 d .
C17 C 1.0975(3) 0.7813(2) 0.3636(2) 0.0797(12) Uani 1 1 d .
H60 H 1.0860 0.7472 0.4075 0.096 Uiso 1 1 calc R
C18 C 1.1661(3) 0.8314(3) 0.3470(3) 0.0997(17) Uani 1 1 d .
H61 H 1.2015 0.8317 0.3793 0.120 Uiso 1 1 calc R
C19 C 1.1812(3) 0.8803(3) 0.2830(3) 0.0981(15) Uani 1 1 d .
H62 H 1.2263 0.9155 0.2709 0.118 Uiso 1 1 calc R
C20 C 1.1287(3) 0.8775(2) 0.2352(2) 0.0774(11) Uani 1 1 d .
H63 H 1.1408 0.9106 0.1909 0.093 Uiso 1 1 calc R
C21 C 0.63956(17) 1.03034(13) 0.13622(13) 0.0352(5) Uani 1 1 d .
C22 C 0.5613(2) 1.00354(16) 0.12052(16) 0.0487(7) Uani 1 1 d .
H9 H 0.5337 1.0254 0.0822 0.058 Uiso 1 1 calc R
C23 C 0.5353(2) 0.94115(16) 0.17113(16) 0.0490(7) Uani 1 1 d .
H10 H 0.4863 0.9120 0.1743 0.059 Uiso 1 1 calc R
C24 C 0.59633(17) 0.92749(14) 0.21924(14) 0.0370(6) Uani 1 1 d .
C25 C 0.59730(17) 0.86385(13) 0.27496(14) 0.0376(6) Uani 1 1 d .
C26 C 0.53570(19) 0.80297(14) 0.28019(15) 0.0422(6) Uani 1 1 d .
C27 C 0.4457(2) 0.80148(17) 0.30542(19) 0.0595(9) Uani 1 1 d .
H14 H 0.4218 0.8372 0.3228 0.071 Uiso 1 1 calc R
C28 C 0.3898(2) 0.7461(2) 0.3050(2) 0.0713(11) Uani 1 1 d .
H15 H 0.3289 0.7452 0.3223 0.086 Uiso 1 1 calc R
C29 C 0.4244(3) 0.69347(18) 0.27916(19) 0.0663(10) Uani 1 1 d .
H16 H 0.3867 0.6576 0.2779 0.080 Uiso 1 1 calc R
C30 C 0.5137(3) 0.69371(19) 0.25550(19) 0.0679(10) Uani 1 1 d .
H17 H 0.5375 0.6570 0.2394 0.082 Uiso 1 1 calc R
C31 C 0.5698(2) 0.74864(17) 0.25520(17) 0.0579(8) Uani 1 1 d .
H18 H 0.6308 0.7489 0.2381 0.069 Uiso 1 1 calc R
C32 C 0.65584(17) 0.85216(13) 0.32212(14) 0.0367(6) Uani 1 1 d .
C33 C 0.6641(2) 0.78472(16) 0.37552(17) 0.0579(9) Uani 1 1 d .
H20 H 0.6318 0.7421 0.3845 0.069 Uiso 1 1 calc R
C34 C 0.7272(2) 0.79447(16) 0.41023(18) 0.0601(9) Uani 1 1 d .
H21 H 0.7466 0.7596 0.4476 0.072 Uiso 1 1 calc R
C35 C 0.75923(18) 0.86793(13) 0.37956(14) 0.0377(6) Uani 1 1 d .
C36 C 0.82328(17) 0.89881(13) 0.40291(13) 0.0362(6) Uani 1 1 d .
C37 C 0.85761(19) 0.85555(15) 0.46719(14) 0.0414(6) Uani 1 1 d .
C38 C 0.9488(2) 0.8442(2) 0.46578(17) 0.0645(9) Uani 1 1 d .
H25 H 0.9881 0.8633 0.4248 0.077 Uiso 1 1 calc R
C39 C 0.9823(3) 0.8045(3) 0.5248(2) 0.0864(13) Uani 1 1 d .
H26 H 1.0438 0.7969 0.5230 0.104 Uiso 1 1 calc R
C40 C 0.9260(3) 0.7766(2) 0.58530(19) 0.0804(12) Uani 1 1 d .
H27 H 0.9492 0.7504 0.6247 0.097 Uiso 1 1 calc R
C41 C 0.8371(3) 0.7868(2) 0.58827(18) 0.0744(11) Uani 1 1 d .
H28 H 0.7989 0.7682 0.6299 0.089 Uiso 1 1 calc R
C42 C 0.8018(2) 0.82523(18) 0.52888(16) 0.0593(8) Uani 1 1 d .
H29 H 0.7399 0.8304 0.5310 0.071 Uiso 1 1 calc R
C43 C 0.85799(18) 0.96929(14) 0.36897(13) 0.0367(6) Uani 1 1 d .
C44 C 0.9165(2) 1.00536(17) 0.39519(16) 0.0549(8) Uani 1 1 d .
H31 H 0.9380 0.9863 0.4367 0.066 Uiso 1 1 calc R
C45 C 0.9346(2) 1.07158(17) 0.34890(16) 0.0557(8) Uani 1 1 d .
H32 H 0.9710 1.1070 0.3525 0.067 Uiso 1 1 calc R
C46 C 0.88831(18) 1.07823(14) 0.29288(14) 0.0386(6) Uani 1 1 d .
C47 C 0.89125(17) 1.13951(13) 0.23431(13) 0.0353(5) Uani 1 1 d .
C48 C 0.94697(18) 1.20293(14) 0.23100(14) 0.0389(6) Uani 1 1 d .
C49 C 1.0390(2) 1.19864(17) 0.22760(17) 0.0512(7) Uani 1 1 d .
H35 H 1.0678 1.1567 0.2246 0.061 Uiso 1 1 calc R
C50 C 1.0893(2) 1.25633(19) 0.22858(17) 0.0575(8) Uani 1 1 d .
H36 H 1.1515 1.2530 0.2257 0.069 Uiso 1 1 calc R
C51 C 1.0479(2) 1.31780(17) 0.23382(16) 0.0563(8) Uani 1 1 d .
H37 H 1.0816 1.3560 0.2352 0.068 Uiso 1 1 calc R
C52 C 0.9569(2) 1.32290(17) 0.23702(16) 0.0555(8) Uani 1 1 d .
H38 H 0.9286 1.3650 0.2401 0.067 Uiso 1 1 calc R
C53 C 0.9058(2) 1.26561(15) 0.23574(16) 0.0477(7) Uani 1 1 d .
H39 H 0.8437 1.2696 0.2381 0.057 Uiso 1 1 calc R
C54 C 0.84557(17) 1.14531(13) 0.18010(13) 0.0332(5) Uani 1 1 d .
C55 C 0.8557(2) 1.20458(15) 0.11644(15) 0.0447(7) Uani 1 1 d .
H42 H 0.8919 1.2457 0.1051 0.054 Uiso 1 1 calc R
C56 C 0.8036(2) 1.19036(15) 0.07603(15) 0.0456(7) Uani 1 1 d .
H43 H 0.7991 1.2187 0.0312 0.055 Uiso 1 1 calc R
C57 C 0.75615(17) 1.12304(13) 0.11511(13) 0.0351(5) Uani 1 1 d .
C58 C 0.68860(17) 1.09311(13) 0.09395(13) 0.0358(6) Uani 1 1 d .
C59 C 0.66806(19) 1.12610(15) 0.02265(14) 0.0425(6) Uani 1 1 d .
C60 C 0.6461(2) 1.19765(17) -0.00495(17) 0.0587(8) Uani 1 1 d .
H3 H 0.6406 1.2274 0.0218 0.070 Uiso 1 1 calc R
C61 C 0.6320(3) 1.2258(2) -0.0728(2) 0.0789(12) Uani 1 1 d .
H4 H 0.6181 1.2745 -0.0911 0.095 Uiso 1 1 calc R
C62 C 0.6380(3) 1.1837(2) -0.1123(2) 0.0843(13) Uani 1 1 d .
H5 H 0.6279 1.2035 -0.1574 0.101 Uiso 1 1 calc R
C63 C 0.6591(3) 1.1115(2) -0.08651(18) 0.0697(10) Uani 1 1 d .
H6 H 0.6627 1.0823 -0.1138 0.084 Uiso 1 1 calc R
C64 C 0.6747(2) 1.08302(17) -0.01948(16) 0.0533(7) Uani 1 1 d .
H7 H 0.6900 1.0345 -0.0020 0.064 Uiso 1 1 calc R
C65 C 0.60539(17) 1.11375(13) 0.30447(13) 0.0344(5) Uani 1 1 d .
C66 C 0.42160(18) 1.25334(15) 0.31269(15) 0.0438(6) Uani 1 1 d .
C67 C 0.63085(19) 1.30393(16) 0.23637(17) 0.0487(7) Uani 1 1 d .
C68 C 0.63785(19) 1.29162(15) 0.30494(18) 0.0484(7) Uani 1 1 d .
C69 C 0.6890(2) 1.33808(19) 0.3223(2) 0.0696(10) Uani 1 1 d .
H73 H 0.6937 1.3303 0.3679 0.084 Uiso 1 1 calc R
C70 C 0.7334(2) 1.3969(2) 0.2697(3) 0.0937(17) Uani 1 1 d .
H72 H 0.7671 1.4291 0.2805 0.112 Uiso 1 1 calc R
C71 C 0.7280(3) 1.4079(2) 0.2022(3) 0.0902(15) Uani 1 1 d .
H71 H 0.7590 1.4470 0.1680 0.108 Uiso 1 1 calc R
C72 C 0.6777(2) 1.36247(19) 0.1845(2) 0.0718(11) Uani 1 1 d .
H70 H 0.6746 1.3703 0.1387 0.086 Uiso 1 1 calc R
C73 C 0.5452(3) 1.2597(2) 0.16774(17) 0.0660(9) Uani 1 1 d .
C74 C 0.4797(2) 1.2014(2) 0.17944(17) 0.0633(9) Uani 1 1 d .
C75 C 0.4426(3) 1.1924(3) 0.1262(2) 0.1006(16) Uani 1 1 d .
H67 H 0.4566 1.2255 0.0820 0.121 Uiso 1 1 calc R
C76 C 0.3862(4) 1.1358(4) 0.1384(3) 0.123(2) Uani 1 1 d .
H66 H 0.3606 1.1297 0.1033 0.148 Uiso 1 1 calc R
C77 C 0.3678(3) 1.0877(3) 0.2036(3) 0.1086(17) Uani 1 1 d .
H65 H 0.3301 1.0478 0.2131 0.130 Uiso 1 1 calc R
C78 C 0.4055(3) 1.0985(2) 0.2560(2) 0.0793(11) Uani 1 1 d .
H64 H 0.3934 1.0650 0.3000 0.095 Uiso 1 1 calc R
C79 C 0.5815(2) 1.20485(18) 0.41815(17) 0.0570(8) Uani 1 1 d .
C80 C 0.5124(2) 1.14559(18) 0.44849(16) 0.0577(9) Uani 1 1 d .
C81 C 0.4905(3) 1.1127(2) 0.51954(18) 0.0877(15) Uani 1 1 d .
H77 H 0.5203 1.1265 0.5489 0.105 Uiso 1 1 calc R
C82 C 0.4243(4) 1.0598(2) 0.5453(2) 0.103(2) Uani 1 1 d .
H78 H 0.4081 1.0375 0.5924 0.124 Uiso 1 1 calc R
C83 C 0.3833(3) 1.0406(2) 0.5010(2) 0.0964(17) Uani 1 1 d .
H79 H 0.3391 1.0043 0.5176 0.116 Uiso 1 1 calc R
C84 C 0.4069(2) 1.07537(18) 0.4300(2) 0.0661(10) Uani 1 1 d .
H80 H 0.3772 1.0622 0.4003 0.079 Uiso 1 1 calc R
C85 C 0.40565(16) 0.46685(13) 0.32034(13) 0.0331(5) Uani 1 1 d .
C86 C 0.50206(17) 0.47448(15) 0.30651(14) 0.0409(6) Uani 1 1 d .
H117 H 0.5407 0.4610 0.3388 0.049 Uiso 1 1 calc R
C87 C 0.52609(17) 0.50458(15) 0.23843(14) 0.0406(6) Uani 1 1 d .
H116 H 0.5846 0.5146 0.2149 0.049 Uiso 1 1 calc R
C88 C 0.44538(16) 0.51856(13) 0.20850(13) 0.0328(5) Uani 1 1 d .
C89 C 0.44357(16) 0.55289(13) 0.13903(13) 0.0338(5) Uani 1 1 d .
C90 C 0.53225(17) 0.57548(14) 0.09265(13) 0.0363(6) Uani 1 1 d .
C91 C 0.5725(2) 0.64078(18) 0.08272(18) 0.0595(9) Uani 1 1 d .
H114 H 0.5437 0.6723 0.1037 0.071 Uiso 1 1 calc R
C92 C 0.6565(2) 0.6604(2) 0.0415(2) 0.0715(11) Uani 1 1 d .
H113 H 0.6829 0.7049 0.0348 0.086 Uiso 1 1 calc R
C93 C 0.6991(2) 0.6147(2) 0.01145(19) 0.0685(10) Uani 1 1 d .
H112 H 0.7552 0.6274 -0.0156 0.082 Uiso 1 1 calc R
C94 C 0.6596(3) 0.5498(2) 0.0208(2) 0.0793(12) Uani 1 1 d .
H111 H 0.6889 0.5185 -0.0004 0.095 Uiso 1 1 calc R
C95 C 0.5762(2) 0.52977(19) 0.0613(2) 0.0639(10) Uani 1 1 d .
H110 H 0.5501 0.4853 0.0673 0.077 Uiso 1 1 calc R
C96 C 0.36491(16) 0.56807(13) 0.11011(12) 0.0316(5) Uani 1 1 d .
C97 C 0.36199(18) 0.60608(14) 0.03903(13) 0.0381(6) Uani 1 1 d .
H106 H 0.4111 0.6244 0.0048 0.046 Uiso 1 1 calc R
C98 C 0.27498(18) 0.61039(14) 0.03095(13) 0.0384(6) Uani 1 1 d .
H105 H 0.2530 0.6328 -0.0099 0.046 Uiso 1 1 calc R
C99 C 0.22216(16) 0.57442(12) 0.09634(12) 0.0311(5) Uani 1 1 d .
C100 C 0.12873(16) 0.56703(13) 0.10877(12) 0.0311(5) Uani 1 1 d .
C101 C 0.07877(17) 0.59520(14) 0.04907(13) 0.0360(6) Uani 1 1 d .
C102 C 0.0910(2) 0.56504(16) -0.00259(15) 0.0468(7) Uani 1 1 d .
H102 H 0.1328 0.5287 -0.0015 0.056 Uiso 1 1 calc R
C103 C 0.0412(2) 0.58847(18) -0.05605(16) 0.0566(8) Uani 1 1 d .
H101 H 0.0506 0.5686 -0.0910 0.068 Uiso 1 1 calc R
C104 C -0.0217(2) 0.64096(19) -0.05707(16) 0.0572(8) Uani 1 1 d .
H100 H -0.0563 0.6556 -0.0921 0.069 Uiso 1 1 calc R
C105 C -0.0340(2) 0.67192(18) -0.00695(16) 0.0527(8) Uani 1 1 d .
H99 H -0.0767 0.7077 -0.0082 0.063 Uiso 1 1 calc R
C106 C 0.01673(19) 0.65022(16) 0.04568(15) 0.0442(6) Uani 1 1 d .
H98 H 0.0093 0.6725 0.0789 0.053 Uiso 1 1 calc R
C107 C 0.07831(16) 0.53501(13) 0.17368(13) 0.0319(5) Uani 1 1 d .
C108 C -0.01797(16) 0.53124(14) 0.18843(14) 0.0376(6) Uani 1 1 d .
H95 H -0.0570 0.5474 0.1565 0.045 Uiso 1 1 calc R
C109 C -0.04189(16) 0.50032(14) 0.25637(14) 0.0370(6) Uani 1 1 d .
H94 H -0.1003 0.4923 0.2802 0.044 Uiso 1 1 calc R
C110 C 0.03913(15) 0.48182(13) 0.28567(13) 0.0311(5) Uani 1 1 d .
C111 C 0.04130(16) 0.44607(13) 0.35455(13) 0.0326(5) Uani 1 1 d .
C112 C -0.04647(16) 0.42613(14) 0.40258(13) 0.0345(5) Uani 1 1 d .
C113 C -0.09706(19) 0.36666(16) 0.40803(15) 0.0466(7) Uani 1 1 d .
H92 H -0.0776 0.3386 0.3806 0.056 Uiso 1 1 calc R
C114 C -0.1773(2) 0.34798(19) 0.45430(17) 0.0578(8) Uani 1 1 d .
H91 H -0.2106 0.3074 0.4580 0.069 Uiso 1 1 calc R
C115 C -0.2067(2) 0.3895(2) 0.49407(18) 0.0617(9) Uani 1 1 d .
H90 H -0.2602 0.3772 0.5248 0.074 Uiso 1 1 calc R
C116 C -0.1575(2) 0.4490(2) 0.4888(2) 0.0709(11) Uani 1 1 d .
H89 H -0.1780 0.4772 0.5158 0.085 Uiso 1 1 calc R
C117 C -0.0776(2) 0.46760(18) 0.44353(18) 0.0569(8) Uani 1 1 d .
H88 H -0.0446 0.5081 0.4405 0.068 Uiso 1 1 calc R
C118 C 0.12003(16) 0.42871(13) 0.38297(13) 0.0323(5) Uani 1 1 d .
C134 C 0.12320(18) 0.39067(14) 0.45403(13) 0.0392(6) Uani 1 1 d .
H84 H 0.0744 0.3711 0.4881 0.047 Uiso 1 1 calc R
C119 C 0.40320(17) 0.41222(15) 0.44598(13) 0.0380(6) Uani 1 1 d .
C120 C 0.20984(18) 0.38853(14) 0.46225(13) 0.0382(6) Uani 1 1 d .
H83 H 0.2318 0.3673 0.5033 0.046 Uiso 1 1 calc R
C121 C 0.26256(16) 0.42460(13) 0.39686(12) 0.0327(5) Uani 1 1 d .
C122 C 0.35547(16) 0.43513(13) 0.38521(13) 0.0327(5) Uani 1 1 d .
C123 C 0.3871(2) 0.44732(19) 0.49367(16) 0.0530(8) Uani 1 1 d .
H124 H 0.3449 0.4839 0.4886 0.064 Uiso 1 1 calc R
C124 C 0.4332(2) 0.4287(2) 0.54912(17) 0.0676(10) Uani 1 1 d .
H123 H 0.4212 0.4520 0.5815 0.081 Uiso 1 1 calc R
C125 C 0.4966(2) 0.3756(2) 0.55586(17) 0.0684(10) Uani 1 1 d .
H122 H 0.5286 0.3638 0.5924 0.082 Uiso 1 1 calc R
C126 C 0.5130(2) 0.3401(2) 0.50959(18) 0.0645(9) Uani 1 1 d .
H121 H 0.5559 0.3041 0.5147 0.077 Uiso 1 1 calc R
C127 C 0.4660(2) 0.35756(17) 0.45490(16) 0.0514(7) Uani 1 1 d .
H120 H 0.4766 0.3324 0.4240 0.062 Uiso 1 1 calc R
C128 C 0.2951(3) 0.3795(2) 0.16867(19) 0.0765(11) Uani 1 1 d .
H12D H 0.2586 0.4044 0.1347 0.115 Uiso 1 1 calc R
H12E H 0.2964 0.3288 0.1739 0.115 Uiso 1 1 calc R
H12F H 0.3551 0.3995 0.1544 0.115 Uiso 1 1 calc R
C129 C 0.1880(3) 0.6202(2) 0.31907(19) 0.0682(10) Uani 1 1 d .
H12A H 0.1262 0.6045 0.3285 0.102 Uiso 1 1 calc R
H12B H 0.1910 0.6707 0.3138 0.102 Uiso 1 1 calc R
H12C H 0.2180 0.5925 0.3564 0.102 Uiso 1 1 calc R
C130 C 0.2048(4) 0.8667(4) 0.5438(4) 0.150(3) Uani 1 1 d D
H12M H 0.2463 0.8738 0.5712 0.224 Uiso 1 1 calc R
H12N H 0.1680 0.8243 0.5694 0.224 Uiso 1 1 calc R
H12O H 0.1672 0.9083 0.5315 0.224 Uiso 1 1 calc R
C131 C 0.1825(5) 0.0186(4) 0.3773(4) 0.152(3) Uani 1 1 d .
H12J H 0.1339 -0.0157 0.3875 0.228 Uiso 1 1 calc R
H12K H 0.1791 0.0563 0.3344 0.228 Uiso 1 1 calc R
H12L H 0.1783 0.0395 0.4130 0.228 Uiso 1 1 calc R
C132 C 0.1545(4) 0.0701(3) 0.1561(3) 0.123(2) Uani 1 1 d .
H12G H 0.1673 0.0621 0.2014 0.184 Uiso 1 1 calc R
H12H H 0.0932 0.0562 0.1589 0.184 Uiso 1 1 calc R
H12I H 0.1637 0.1205 0.1292 0.184 Uiso 1 1 calc R
C133 C 0.3590(5) 0.1360(3) 0.9550(3) 0.156(3) Uani 1 1 d .
H13A H 0.3800 0.1854 0.9406 0.234 Uiso 1 1 calc R
H13B H 0.3456 0.1252 0.9162 0.234 Uiso 1 1 calc R
H13C H 0.4046 0.1041 0.9748 0.234 Uiso 1 1 calc R
H131 H 0.208(2) 0.6285(18) 0.2298(17) 0.054(10) Uiso 1 1 d .
H132 H 0.282(2) 0.371(2) 0.2565(19) 0.066(12) Uiso 1 1 d .
H133 H 0.236(3) 0.140(3) 0.976(3) 0.18(3) Uiso 1 1 d D
H134 H 0.246(4) 0.067(3) 0.085(3) 0.21(3) Uiso 1 1 d D
H135 H 0.266(5) -0.063(2) 0.409(3) 0.23(4) Uiso 1 1 d D
H136 H 0.297(15) 0.879(17) 0.460(12) 1.5(4) Uiso 1 1 d D

loop_
_atom_site_aniso_label
_atom_site_aniso_U_11
_atom_site_aniso_U_22
_atom_site_aniso_U_33
_atom_site_aniso_U_23
_atom_site_aniso_U_13
_atom_site_aniso_U_12
Co1 0.03566(19) 0.03018(18) 0.0343(2) -0.01088(15) -0.00539(15) 0.00376(14)
Co2 0.03474(18) 0.03001(18) 0.03014(19) -0.00637(14) -0.00366(14) 0.00369(13)
Mn1 0.03091(19) 0.02178(18) 0.0268(2) -0.00545(15) -0.00574(15) -0.00048(14)
Mn2 0.02700(18) 0.02504(18) 0.02365(19) -0.00333(15) -0.00345(14) 0.00014(13)
O1 0.106(2) 0.0851(19) 0.096(2) -0.0422(17) -0.0661(18) 0.0173(16)
O2 0.157(3) 0.109(2) 0.0332(14) 0.0055(15) -0.0023(17) -0.002(2)
O3 0.150(3) 0.141(3) 0.0310(14) 0.0178(17) -0.0101(17) -0.035(2)
O4 0.138(3) 0.087(2) 0.0751(19) -0.0394(16) -0.0624(19) 0.0203(18)
O5 0.0468(11) 0.0331(9) 0.0498(12) -0.0152(9) -0.0151(10) 0.0049(8)
O6 0.0477(11) 0.0350(10) 0.0491(12) -0.0138(9) -0.0087(10) 0.0058(8)
O7 0.098(3) 0.109(3) 0.152(4) -0.033(3) -0.019(2) -0.020(2)
O8 0.125(3) 0.086(2) 0.103(3) -0.045(2) 0.002(2) -0.008(2)
O9 0.112(3) 0.126(3) 0.106(3) -0.038(2) -0.035(2) 0.024(2)
O10 0.100(2) 0.134(3) 0.084(2) -0.002(2) -0.022(2) 0.016(2)
N1 0.0411(12) 0.0380(12) 0.0400(13) -0.0120(10) -0.0024(10) 0.0033(10)
N2 0.0629(17) 0.0525(15) 0.0661(18) -0.0252(14) -0.0204(14) 0.0218(13)
N3 0.0412(12) 0.0384(12) 0.0508(15) -0.0174(11) -0.0155(11) 0.0060(10)
N4 0.0538(14) 0.0401(13) 0.0407(14) -0.0081(11) 0.0008(11) 0.0034(11)
N5 0.0443(13) 0.0365(12) 0.0395(13) -0.0086(10) 0.0008(10) 0.0114(10)
N6 0.0494(14) 0.0511(14) 0.0514(15) -0.0263(13) -0.0131(12) 0.0081(11)
N7 0.0360(11) 0.0253(10) 0.0328(11) -0.0061(9) -0.0078(9) -0.0013(8)
N8 0.0355(11) 0.0264(10) 0.0314(11) -0.0064(9) -0.0073(9) 0.0001(8)
N9 0.0381(11) 0.0266(10) 0.0322(11) -0.0073(9) -0.0081(9) -0.0001(8)
N10 0.0359(11) 0.0251(10) 0.0280(11) -0.0076(8) -0.0046(8) -0.0020(8)
N11 0.0425(12) 0.0363(12) 0.0388(13) -0.0100(10) -0.0017(10) 0.0054(10)
N12 0.0608(17) 0.0556(17) 0.082(2) -0.0151(16) -0.0133(16) 0.0246(14)
N13 0.0485(13) 0.0412(13) 0.0343(13) -0.0024(10) -0.0024(10) 0.0007(10)
N14 0.0461(13) 0.0383(12) 0.0424(13) -0.0139(11) -0.0163(11) 0.0089(10)
N15 0.0483(13) 0.0371(12) 0.0395(13) -0.0036(11) 0.0071(11) 0.0119(10)
N16 0.0507(14) 0.0527(15) 0.0524(16) -0.0200(13) -0.0133(12) 0.0023(11)
N17 0.0293(10) 0.0304(10) 0.0279(11) -0.0050(9) -0.0030(8) 0.0006(8)
N18 0.0298(10) 0.0277(10) 0.0266(10) -0.0038(8) -0.0047(8) 0.0003(8)
N19 0.0292(10) 0.0274(10) 0.0263(10) -0.0066(8) -0.0039(8) -0.0009(8)
N20 0.0318(10) 0.0306(10) 0.0252(10) -0.0036(8) -0.0042(8) 0.0014(8)
C1 0.0370(13) 0.0332(13) 0.0351(14) -0.0100(11) -0.0035(11) 0.0021(11)
C2 0.0456(15) 0.0371(14) 0.0388(15) -0.0144(12) -0.0120(12) 0.0073(12)
C3 0.0389(15) 0.0398(16) 0.086(3) -0.0266(17) -0.0041(15) 0.0017(12)
C4 0.0484(17) 0.0390(16) 0.069(2) -0.0189(15) 0.0102(15) 0.0002(13)
C5 0.076(3) 0.052(2) 0.086(3) -0.011(2) 0.031(2) -0.0037(18)
C6 0.072(3) 0.058(2) 0.160(5) -0.033(3) 0.039(3) -0.022(2)
C7 0.047(2) 0.063(3) 0.205(6) -0.054(4) 0.000(3) -0.0138(18)
C8 0.051(2) 0.061(2) 0.132(4) -0.045(2) -0.022(2) 0.0005(16)
C9 0.0639(19) 0.0492(18) 0.061(2) -0.0267(16) -0.0282(17) 0.0155(15)
C10 0.070(2) 0.0495(17) 0.0407(17) -0.0169(14) -0.0146(15) 0.0251(15)
C11 0.115(3) 0.073(3) 0.0404(19) -0.0161(18) -0.019(2) 0.037(2)
C12 0.123(4) 0.075(3) 0.039(2) 0.0023(19) 0.011(2) 0.048(3)
C13 0.069(2) 0.060(2) 0.067(3) 0.0058(19) 0.025(2) 0.0190(18)
C14 0.0515(18) 0.0491(18) 0.059(2) -0.0042(16) 0.0068(15) 0.0064(14)
C15 0.085(3) 0.057(2) 0.0387(18) -0.0121(16) -0.0044(17) 0.0099(18)
C16 0.071(2) 0.065(2) 0.0422(17) -0.0287(16) -0.0178(15) 0.0218(17)
C17 0.100(3) 0.099(3) 0.060(2) -0.046(2) -0.036(2) 0.042(2)
C18 0.094(3) 0.140(5) 0.112(4) -0.088(4) -0.057(3) 0.037(3)
C19 0.089(3) 0.122(4) 0.110(4) -0.060(3) -0.041(3) -0.009(3)
C20 0.076(2) 0.089(3) 0.079(3) -0.039(2) -0.017(2) -0.018(2)
C21 0.0415(14) 0.0282(12) 0.0344(14) -0.0058(11) -0.0125(11) 0.0007(10)
C22 0.0506(16) 0.0444(16) 0.0488(18) -0.0049(14) -0.0229(14) -0.0060(13)
C23 0.0504(16) 0.0425(16) 0.0505(18) -0.0042(14) -0.0201(14) -0.0112(13)
C24 0.0393(14) 0.0327(13) 0.0390(15) -0.0102(11) -0.0094(11) -0.0037(10)
C25 0.0391(14) 0.0298(13) 0.0411(15) -0.0072(11) -0.0082(11) -0.0038(10)
C26 0.0470(15) 0.0320(13) 0.0426(16) -0.0017(12) -0.0141(13) -0.0091(11)
C27 0.0472(17) 0.0456(17) 0.082(2) -0.0146(17) -0.0121(16) -0.0051(13)
C28 0.0460(18) 0.066(2) 0.093(3) -0.008(2) -0.0232(18) -0.0137(16)
C29 0.083(3) 0.0482(19) 0.065(2) -0.0003(17) -0.039(2) -0.0234(17)
C30 0.093(3) 0.0514(19) 0.064(2) -0.0226(18) -0.014(2) -0.0195(18)
C31 0.067(2) 0.0489(18) 0.057(2) -0.0193(16) -0.0033(16) -0.0134(15)
C32 0.0393(13) 0.0278(12) 0.0390(15) -0.0047(11) -0.0079(11) -0.0052(10)
C33 0.072(2) 0.0326(15) 0.061(2) 0.0053(14) -0.0282(17) -0.0145(14)
C34 0.078(2) 0.0321(15) 0.061(2) 0.0072(14) -0.0332(18) -0.0078(14)
C35 0.0418(14) 0.0287(12) 0.0382(15) -0.0047(11) -0.0079(11) 0.0013(10)
C36 0.0418(14) 0.0307(13) 0.0327(14) -0.0050(11) -0.0098(11) 0.0041(10)
C37 0.0487(15) 0.0379(14) 0.0351(15) -0.0071(12) -0.0116(12) 0.0039(12)
C38 0.0571(19) 0.083(2) 0.0451(19) -0.0111(18) -0.0126(15) 0.0179(17)
C39 0.068(2) 0.119(4) 0.063(3) -0.014(2) -0.026(2) 0.033(2)
C40 0.097(3) 0.093(3) 0.045(2) -0.010(2) -0.028(2) 0.029(2)
C41 0.089(3) 0.077(3) 0.0386(19) 0.0006(18) -0.0048(18) 0.017(2)
C42 0.0567(19) 0.061(2) 0.0450(18) -0.0009(16) -0.0053(15) 0.0078(15)
C43 0.0433(14) 0.0334(13) 0.0325(14) -0.0073(11) -0.0112(11) 0.0004(11)
C44 0.072(2) 0.0491(17) 0.0426(17) -0.0056(14) -0.0257(15) -0.0118(15)
C45 0.075(2) 0.0447(17) 0.0480(18) -0.0069(14) -0.0251(16) -0.0178(15)
C46 0.0442(14) 0.0341(13) 0.0393(15) -0.0131(12) -0.0093(12) -0.0031(11)
C47 0.0393(13) 0.0292(12) 0.0370(14) -0.0096(11) -0.0072(11) -0.0039(10)
C48 0.0479(15) 0.0327(13) 0.0342(14) -0.0072(11) -0.0085(12) -0.0077(11)
C49 0.0493(17) 0.0447(16) 0.059(2) -0.0146(15) -0.0137(14) -0.0018(13)
C50 0.0503(18) 0.065(2) 0.056(2) -0.0113(17) -0.0184(15) -0.0133(15)
C51 0.079(2) 0.0489(18) 0.0425(17) -0.0118(14) -0.0146(16) -0.0243(16)
C52 0.077(2) 0.0425(16) 0.0508(19) -0.0203(15) -0.0073(16) -0.0091(15)
C53 0.0532(17) 0.0403(15) 0.0503(18) -0.0166(14) -0.0056(14) -0.0061(13)
C54 0.0366(13) 0.0264(12) 0.0346(14) -0.0072(10) -0.0062(11) -0.0026(10)
C55 0.0527(16) 0.0323(14) 0.0424(16) -0.0014(12) -0.0100(13) -0.0116(12)
C56 0.0578(17) 0.0356(14) 0.0374(15) -0.0015(12) -0.0114(13) -0.0096(12)
C57 0.0434(14) 0.0276(12) 0.0321(13) -0.0071(10) -0.0056(11) -0.0014(10)
C58 0.0424(14) 0.0297(12) 0.0340(14) -0.0071(11) -0.0103(11) 0.0011(10)
C59 0.0489(15) 0.0398(15) 0.0348(15) -0.0033(12) -0.0142(12) -0.0054(12)
C60 0.080(2) 0.0432(17) 0.0511(19) -0.0056(15) -0.0272(17) 0.0030(15)
C61 0.117(3) 0.051(2) 0.065(2) -0.0005(18) -0.045(2) 0.008(2)
C62 0.113(3) 0.086(3) 0.047(2) -0.001(2) -0.039(2) 0.003(2)
C63 0.086(3) 0.081(3) 0.050(2) -0.0251(19) -0.0256(19) 0.000(2)
C64 0.0633(19) 0.0515(18) 0.0474(18) -0.0139(15) -0.0215(15) 0.0024(14)
C65 0.0369(13) 0.0331(13) 0.0285(13) -0.0059(11) -0.0009(10) 0.0001(11)
C66 0.0404(15) 0.0407(15) 0.0451(16) -0.0083(13) -0.0065(12) 0.0059(12)
C67 0.0407(15) 0.0385(15) 0.059(2) -0.0079(14) -0.0033(14) 0.0032(12)
C68 0.0371(14) 0.0367(15) 0.072(2) -0.0187(15) -0.0116(14) 0.0052(11)
C69 0.0534(19) 0.057(2) 0.111(3) -0.037(2) -0.030(2) 0.0072(16)
C70 0.045(2) 0.054(2) 0.187(5) -0.046(3) -0.018(3) -0.0056(16)
C71 0.056(2) 0.050(2) 0.142(5) -0.015(3) 0.009(3) -0.0106(17)
C72 0.057(2) 0.052(2) 0.081(3) 0.0001(19) 0.0124(19) -0.0010(16)
C73 0.079(2) 0.073(2) 0.0346(17) -0.0039(17) -0.0070(16) -0.0031(19)
C74 0.066(2) 0.086(3) 0.0420(18) -0.0223(18) -0.0190(16) 0.0029(18)
C75 0.099(3) 0.155(5) 0.059(3) -0.041(3) -0.028(2) -0.005(3)
C76 0.112(4) 0.182(6) 0.110(4) -0.081(4) -0.044(4) -0.015(4)
C77 0.108(4) 0.126(4) 0.122(4) -0.068(4) -0.037(3) -0.029(3)
C78 0.079(3) 0.077(3) 0.091(3) -0.033(2) -0.024(2) -0.015(2)
C79 0.078(2) 0.0506(18) 0.0496(19) -0.0210(16) -0.0269(17) 0.0203(16)
C80 0.081(2) 0.0516(18) 0.0342(16) -0.0106(14) -0.0047(15) 0.0299(17)
C81 0.132(4) 0.079(3) 0.0357(19) -0.0081(19) 0.000(2) 0.046(3)
C82 0.141(4) 0.081(3) 0.044(2) 0.008(2) 0.033(3) 0.050(3)
C83 0.090(3) 0.059(2) 0.088(3) 0.015(2) 0.047(3) 0.016(2)
C84 0.058(2) 0.0502(19) 0.067(2) -0.0020(17) 0.0156(17) 0.0038(15)
C85 0.0323(12) 0.0332(13) 0.0320(13) -0.0072(11) -0.0084(10) 0.0024(10)
C86 0.0321(13) 0.0514(16) 0.0364(15) -0.0088(13) -0.0108(11) 0.0014(11)
C87 0.0299(13) 0.0483(16) 0.0386(15) -0.0081(13) -0.0058(11) 0.0001(11)
C88 0.0303(12) 0.0340(13) 0.0327(13) -0.0092(11) -0.0055(10) 0.0008(10)
C89 0.0324(12) 0.0335(13) 0.0330(13) -0.0089(11) -0.0026(10) -0.0014(10)
C90 0.0339(13) 0.0422(14) 0.0278(13) -0.0056(11) -0.0039(10) -0.0009(11)
C91 0.0581(19) 0.0517(18) 0.065(2) -0.0255(17) 0.0164(16) -0.0150(15)
C92 0.062(2) 0.072(2) 0.073(3) -0.025(2) 0.0173(18) -0.0331(18)
C93 0.0401(17) 0.096(3) 0.062(2) -0.025(2) 0.0158(16) -0.0157(17)
C94 0.060(2) 0.085(3) 0.090(3) -0.042(2) 0.023(2) -0.002(2)
C95 0.0527(19) 0.057(2) 0.081(3) -0.0340(19) 0.0169(17) -0.0111(15)
C96 0.0350(12) 0.0296(12) 0.0263(12) -0.0053(10) -0.0025(10) -0.0017(10)
C97 0.0405(14) 0.0367(14) 0.0283(13) -0.0015(11) -0.0003(11) -0.0046(11)
C98 0.0440(14) 0.0377(14) 0.0276(13) -0.0028(11) -0.0061(11) -0.0030(11)
C99 0.0376(13) 0.0250(11) 0.0270(12) -0.0038(10) -0.0056(10) -0.0010(9)
C100 0.0366(12) 0.0278(12) 0.0274(12) -0.0055(10) -0.0086(10) 0.0008(10)
C101 0.0360(13) 0.0382(14) 0.0298(13) -0.0043(11) -0.0083(11) -0.0061(10)
C102 0.0540(17) 0.0503(17) 0.0368(15) -0.0137(13) -0.0103(13) -0.0029(13)
C103 0.073(2) 0.064(2) 0.0346(16) -0.0142(15) -0.0143(15) -0.0139(17)
C104 0.0588(19) 0.068(2) 0.0376(17) -0.0006(15) -0.0211(14) -0.0141(16)
C105 0.0445(16) 0.0573(19) 0.0479(18) -0.0029(15) -0.0166(14) 0.0032(14)
C106 0.0473(15) 0.0477(16) 0.0359(15) -0.0084(13) -0.0148(12) 0.0034(12)
C107 0.0326(12) 0.0306(12) 0.0334(13) -0.0111(11) -0.0067(10) -0.0004(10)
C108 0.0309(12) 0.0431(14) 0.0377(15) -0.0091(12) -0.0120(11) -0.0002(10)
C109 0.0283(12) 0.0404(14) 0.0419(15) -0.0133(12) -0.0050(11) -0.0010(10)
C110 0.0296(12) 0.0299(12) 0.0348(13) -0.0125(11) -0.0038(10) -0.0016(9)
C111 0.0327(12) 0.0312(12) 0.0315(13) -0.0090(11) -0.0002(10) -0.0036(10)
C112 0.0308(12) 0.0382(14) 0.0299(13) -0.0060(11) -0.0027(10) -0.0021(10)
C113 0.0491(16) 0.0443(16) 0.0432(16) -0.0143(13) 0.0030(13) -0.0102(12)
C114 0.0509(18) 0.062(2) 0.054(2) -0.0122(16) 0.0018(15) -0.0235(15)
C115 0.0416(16) 0.081(2) 0.051(2) -0.0159(18) 0.0143(14) -0.0091(16)
C116 0.061(2) 0.079(3) 0.072(3) -0.040(2) 0.0207(18) -0.0042(18)
C117 0.0508(18) 0.0554(19) 0.068(2) -0.0329(17) 0.0113(16) -0.0128(14)
C118 0.0324(12) 0.0297(12) 0.0308(13) -0.0059(10) -0.0027(10) -0.0033(9)
C134 0.0395(14) 0.0404(14) 0.0295(13) -0.0031(11) 0.0001(11) -0.0067(11)
C119 0.0353(13) 0.0445(15) 0.0302(14) -0.0060(12) -0.0072(11) -0.0028(11)
C120 0.0434(14) 0.0362(14) 0.0278(13) -0.0005(11) -0.0070(11) -0.0017(11)
C121 0.0372(13) 0.0288(12) 0.0284(13) -0.0037(10) -0.0073(10) -0.0001(10)
C122 0.0364(13) 0.0301(12) 0.0280(13) -0.0039(10) -0.0079(10) 0.0026(10)
C123 0.0471(16) 0.070(2) 0.0460(18) -0.0229(16) -0.0091(14) -0.0031(15)
C124 0.065(2) 0.102(3) 0.0409(18) -0.0299(19) -0.0066(16) -0.022(2)
C125 0.063(2) 0.091(3) 0.0410(18) 0.0007(18) -0.0232(16) -0.0181(19)
C126 0.064(2) 0.064(2) 0.056(2) 0.0005(17) -0.0294(17) 0.0074(17)
C127 0.0551(18) 0.0524(18) 0.0436(17) -0.0084(14) -0.0173(14) 0.0089(14)
C128 0.110(3) 0.055(2) 0.064(2) -0.0300(19) 0.011(2) -0.006(2)
C129 0.093(3) 0.058(2) 0.063(2) -0.0366(19) -0.003(2) 0.0013(19)
C130 0.116(5) 0.145(6) 0.194(8) -0.080(6) 0.005(5) 0.007(4)
C131 0.146(6) 0.152(6) 0.169(7) -0.061(5) -0.049(5) 0.039(5)
C132 0.124(4) 0.158(5) 0.113(4) -0.076(4) -0.035(4) 0.039(4)
C133 0.181(7) 0.114(5) 0.145(6) -0.041(4) 0.040(5) 0.040(4)

loop_
_atom_type_symbol
_atom_type_description
_atom_type_scat_dispersion_real
_atom_type_scat_dispersion_imag
_atom_type_scat_source
C C 0.0033 0.0016 'International Tables Vol C Tables 4.2.6.8 and 6.1.1.4'
H H 0.0000 0.0000 'International Tables Vol C Tables 4.2.6.8 and 6.1.1.4'
N N 0.0061 0.0033 'International Tables Vol C Tables 4.2.6.8 and 6.1.1.4'
O O 0.0106 0.0060 'International Tables Vol C Tables 4.2.6.8 and 6.1.1.4'
Mn Mn 0.3368 0.7283 'International Tables Vol C Tables 4.2.6.8 and 6.1.1.4'
Co Co 0.3494 0.9721 'International Tables Vol C Tables 4.2.6.8 and 6.1.1.4'

loop_
_geom_angle_atom_site_label_1
_geom_angle_atom_site_label_2
_geom_angle_atom_site_label_3
_geom_angle
N3 Co1 N4 83.99(11)
N3 Co1 C2 91.65(11)
N4 Co1 C2 90.15(11)
N3 Co1 C1 91.48(10)
N4 Co1 C1 93.21(11)
C2 Co1 C1 175.63(11)
N3 Co1 N6 165.99(11)
N4 Co1 N6 82.12(11)
C2 Co1 N6 86.55(11)
C1 Co1 N6 91.14(10)
N3 Co1 N5 82.87(11)
N4 Co1 N5 166.75(11)
C2 Co1 N5 88.45(10)
C1 Co1 N5 88.91(10)
N6 Co1 N5 110.93(11)
N13 Co2 N14 84.58(11)
N13 Co2 C66 89.23(11)
N14 Co2 C66 90.68(11)
N13 Co2 C65 93.13(10)
N14 Co2 C65 93.27(10)
C66 Co2 C65 175.57(12)
N13 Co2 N16 82.22(11)
N14 Co2 N16 166.80(11)
C66 Co2 N16 89.55(12)
C65 Co2 N16 87.06(11)
N13 Co2 N15 167.25(11)
N14 Co2 N15 82.76(11)
C66 Co2 N15 89.42(11)
C65 Co2 N15 89.09(10)
N16 Co2 N15 110.45(11)
N7 Mn1 N9 178.67(8)
N7 Mn1 N8 90.27(8)
N9 Mn1 N8 89.67(8)
N7 Mn1 N10 89.19(8)
N9 Mn1 N10 90.87(8)
N8 Mn1 N10 179.40(8)
N7 Mn1 N11 91.17(8)
N9 Mn1 N11 87.52(8)
N8 Mn1 N11 95.54(8)
N10 Mn1 N11 84.22(8)
N7 Mn1 N1 92.14(8)
N9 Mn1 N1 89.17(8)
N8 Mn1 N1 84.23(8)
N10 Mn1 N1 96.03(8)
N11 Mn1 N1 176.68(8)
N18 Mn2 N20 179.88(9)
N18 Mn2 N17 90.46(8)
N20 Mn2 N17 89.65(8)
N18 Mn2 N19 89.75(8)
N20 Mn2 N19 90.14(8)
N17 Mn2 N19 179.24(8)
N18 Mn2 O5 87.59(8)
N20 Mn2 O5 92.35(8)
N17 Mn2 O5 90.73(8)
N19 Mn2 O5 88.55(7)
N18 Mn2 O6 90.79(8)
N20 Mn2 O6 89.27(8)
N17 Mn2 O6 88.31(8)
N19 Mn2 O6 92.41(8)
O5 Mn2 O6 178.12(7)
C129 O5 Mn2 122.21(19)
C129 O5 H131 111(3)
Mn2 O5 H131 101(3)
C128 O6 Mn2 122.8(2)
C128 O6 H132 112(3)
Mn2 O6 H132 100(3)
C131 O7 H135 114(5)
C132 O8 H134 101(4)
H136 O9 C130 131(4)
H136 O9 H136 0(10)
C130 O9 H136 131(4)
C133 O10 H133 104(4)
C1 N1 Mn1 160.7(2)
C9 N3 C3 127.1(3)
C9 N3 Co1 118.6(2)
C3 N3 Co1 114.3(2)
C15 N4 C4 126.4(3)
C15 N4 Co1 118.6(2)
C4 N4 Co1 114.2(2)
C14 N5 C10 117.8(3)
C14 N5 Co1 131.5(2)
C10 N5 Co1 110.6(2)
C20 N6 C16 118.0(3)
C20 N6 Co1 130.2(3)
C16 N6 Co1 111.6(2)
C21 N7 C24 106.3(2)
C21 N7 Mn1 127.19(16)
C24 N7 Mn1 126.33(17)
C35 N8 C32 106.4(2)
C35 N8 Mn1 126.11(17)
C32 N8 Mn1 125.92(17)
C46 N9 C43 106.4(2)
C46 N9 Mn1 125.95(17)
C43 N9 Mn1 127.00(17)
C57 N10 C54 106.8(2)
C57 N10 Mn1 127.61(16)
C54 N10 Mn1 125.55(17)
C65 N11 Mn1 158.6(2)
C73 N13 C67 126.9(3)
C73 N13 Co2 118.5(2)
C67 N13 Co2 113.7(2)
C79 N14 C68 127.4(3)
C79 N14 Co2 118.8(2)
C68 N14 Co2 113.8(2)
C84 N15 C80 118.3(3)
C84 N15 Co2 130.7(3)
C80 N15 Co2 110.9(2)
C78 N16 C74 118.3(3)
C78 N16 Co2 130.2(3)
C74 N16 Co2 111.6(2)
C85 N17 C88 106.43(19)
C85 N17 Mn2 127.43(16)
C88 N17 Mn2 126.14(16)
C96 N18 C99 105.52(19)
C96 N18 Mn2 127.08(16)
C99 N18 Mn2 127.36(16)
C107 N19 C110 106.37(19)
C107 N19 Mn2 127.38(16)
C110 N19 Mn2 126.11(16)
C118 N20 C121 105.56(19)
C118 N20 Mn2 127.21(16)
C121 N20 Mn2 127.21(16)
N1 C1 Co1 176.6(2)
N2 C2 Co1 176.0(3)
C8 C3 C4 120.0(3)
C8 C3 N3 126.5(4)
C4 C3 N3 113.3(3)
C5 C4 N4 126.1(4)
C5 C4 C3 119.8(4)
N4 C4 C3 114.1(3)
C6 C5 C4 119.5(5)
C6 C5 H56 120.2
C4 C5 H56 120.2
C5 C6 C7 120.8(4)
C5 C6 H55 119.6
C7 C6 H55 119.6
C6 C7 C8 121.4(4)
C6 C7 H54 119.3
C8 C7 H54 119.3
C3 C8 C7 118.3(5)
C3 C8 H53 120.8
C7 C8 H53 120.8
O1 C9 N3 128.0(3)
O1 C9 C10 120.9(3)
N3 C9 C10 111.1(3)
N5 C10 C11 122.1(4)
N5 C10 C9 116.5(3)
C11 C10 C9 121.4(3)
C12 C11 C10 119.2(4)
C12 C11 H48 120.4
C10 C11 H48 120.4
C13 C12 C11 118.8(4)
C13 C12 H49 120.6
C11 C12 H49 120.6
C12 C13 C14 119.9(4)
C12 C13 H50 120.1
C14 C13 H50 120.1
N5 C14 C13 122.1(4)
N5 C14 H51 118.9
C13 C14 H51 118.9
O2 C15 N4 127.7(4)
O2 C15 C16 121.8(4)
N4 C15 C16 110.5(3)
N6 C16 C17 121.2(4)
N6 C16 C15 116.7(3)
C17 C16 C15 122.0(4)
C18 C17 C16 119.7(4)
C18 C17 H60 120.1
C16 C17 H60 120.1
C19 C18 C17 118.8(4)
C19 C18 H61 120.6
C17 C18 H61 120.6
C18 C19 C20 119.5(5)
C18 C19 H62 120.3
C20 C19 H62 120.3
N6 C20 C19 122.7(4)
N6 C20 H63 118.6
C19 C20 H63 118.6
N7 C21 C58 126.4(2)
N7 C21 C22 109.0(2)
C58 C21 C22 124.6(2)
C23 C22 C21 107.5(3)
C23 C22 H9 126.2
C21 C22 H9 126.2
C22 C23 C24 107.7(2)
C22 C23 H10 126.1
C24 C23 H10 126.1
N7 C24 C25 125.8(2)
N7 C24 C23 109.3(2)
C25 C24 C23 124.7(2)
C32 C25 C24 123.9(2)
C32 C25 C26 118.9(2)
C24 C25 C26 117.0(2)
C27 C26 C31 118.8(3)
C27 C26 C25 122.1(3)
C31 C26 C25 118.9(3)
C26 C27 C28 120.0(3)
C26 C27 H14 120.0
C28 C27 H14 120.0
C29 C28 C27 120.4(3)
C29 C28 H15 119.8
C27 C28 H15 119.8
C30 C29 C28 119.9(3)
C30 C29 H16 120.0
C28 C29 H16 120.0
C29 C30 C31 120.3(4)
C29 C30 H17 119.9
C31 C30 H17 119.9
C26 C31 C30 120.5(3)
C26 C31 H18 119.7
C30 C31 H18 119.7
N8 C32 C25 126.0(2)
N8 C32 C33 109.3(2)
C25 C32 C33 124.7(2)
C34 C33 C32 107.3(3)
C34 C33 H20 126.3
C32 C33 H20 126.3
C33 C34 C35 107.8(3)
C33 C34 H21 126.1
C35 C34 H21 126.1
N8 C35 C36 126.3(2)
N8 C35 C34 109.2(2)
C36 C35 C34 124.5(3)
C35 C36 C43 123.2(2)
C35 C36 C37 119.3(2)
C43 C36 C37 117.5(2)
C42 C37 C38 117.6(3)
C42 C37 C36 122.8(3)
C38 C37 C36 119.6(3)
C37 C38 C39 120.6(3)
C37 C38 H25 119.7
C39 C38 H25 119.7
C40 C39 C38 120.6(4)
C40 C39 H26 119.7
C38 C39 H26 119.7
C41 C40 C39 120.2(3)
C41 C40 H27 119.9
C39 C40 H27 119.9
C40 C41 C42 120.1(3)
C40 C41 H28 120.0
C42 C41 H28 120.0
C37 C42 C41 120.9(3)
C37 C42 H29 119.6
C41 C42 H29 119.6
N9 C43 C36 126.0(2)
N9 C43 C44 109.4(2)
C36 C43 C44 124.5(2)
C45 C44 C43 107.2(3)
C45 C44 H31 126.4
C43 C44 H31 126.4
C44 C45 C46 108.0(3)
C44 C45 H32 126.0
C46 C45 H32 126.0
N9 C46 C47 126.1(2)
N9 C46 C45 109.0(2)
C47 C46 C45 124.9(2)
C54 C47 C46 124.3(2)
C54 C47 C48 118.9(2)
C46 C47 C48 116.7(2)
C49 C48 C53 118.5(3)
C49 C48 C47 121.3(3)
C53 C48 C47 120.1(3)
C48 C49 C50 120.7(3)
C48 C49 H35 119.7
C50 C49 H35 119.7
C51 C50 C49 120.3(3)
C51 C50 H36 119.8
C49 C50 H36 119.8
C50 C51 C52 119.6(3)
C50 C51 H37 120.2
C52 C51 H37 120.2
C51 C52 C53 120.6(3)
C51 C52 H38 119.7
C53 C52 H38 119.7
C48 C53 C52 120.2(3)
C48 C53 H39 119.9
C52 C53 H39 119.9
N10 C54 C47 126.4(2)
N10 C54 C55 108.7(2)
C47 C54 C55 124.9(2)
C56 C55 C54 108.1(2)
C56 C55 H42 125.9
C54 C55 H42 125.9
C55 C56 C57 107.2(2)
C55 C56 H43 126.4
C57 C56 H43 126.4
N10 C57 C58 125.8(2)
N10 C57 C56 109.0(2)
C58 C57 C56 125.1(2)
C57 C58 C21 122.7(2)
C57 C58 C59 120.3(2)
C21 C58 C59 116.9(2)
C60 C59 C64 117.9(3)
C60 C59 C58 123.2(3)
C64 C59 C58 118.8(2)
C59 C60 C61 120.3(3)
C59 C60 H3 119.8
C61 C60 H3 119.8
C62 C61 C60 121.1(3)
C62 C61 H4 119.5
C60 C61 H4 119.5
C61 C62 C63 120.6(3)
C61 C62 H5 119.7
C63 C62 H5 119.7
C62 C63 C64 119.0(4)
C62 C63 H6 120.5
C64 C63 H6 120.5
C63 C64 C59 121.1(3)
C63 C64 H7 119.4
C59 C64 H7 119.4
N11 C65 Co2 173.5(2)
N12 C66 Co2 178.1(3)
C68 C67 C72 120.0(3)
C68 C67 N13 114.5(3)
C72 C67 N13 125.5(3)
C69 C68 C67 120.4(3)
C69 C68 N14 126.1(3)
C67 C68 N14 113.4(3)
C68 C69 C70 118.3(4)
C68 C69 H73 120.8
C70 C69 H73 120.8
C71 C70 C69 121.1(4)
C71 C70 H72 119.5
C69 C70 H72 119.5
C72 C71 C70 121.1(4)
C72 C71 H71 119.5
C70 C71 H71 119.5
C71 C72 C67 119.1(4)
C71 C72 H70 120.5
C67 C72 H70 120.5
O3 C73 N13 127.7(4)
O3 C73 C74 121.9(4)
N13 C73 C74 110.5(3)
N16 C74 C75 121.4(4)
N16 C74 C73 116.6(3)
C75 C74 C73 122.0(4)
C76 C75 C74 120.2(5)
C76 C75 H67 119.9
C74 C75 H67 119.9
C75 C76 C77 118.6(4)
C75 C76 H66 120.7
C77 C76 H66 120.7
C76 C77 C78 119.9(5)
C76 C77 H65 120.1
C78 C77 H65 120.1
N16 C78 C77 121.6(4)
N16 C78 H64 119.2
C77 C78 H64 119.2
O4 C79 N14 128.2(4)
O4 C79 C80 121.3(3)
N14 C79 C80 110.5(3)
N15 C80 C81 122.1(4)
N15 C80 C79 116.8(3)
C81 C80 C79 121.0(4)
C82 C81 C80 119.0(5)
C82 C81 H77 120.5
C80 C81 H77 120.5
C83 C82 C81 118.7(4)
C83 C82 H78 120.6
C81 C82 H78 120.6
C82 C83 C84 120.4(4)
C82 C83 H79 119.8
C84 C83 H79 119.8
N15 C84 C83 121.4(4)
N15 C84 H80 119.3
C83 C84 H80 119.3
N17 C85 C122 126.1(2)
N17 C85 C86 109.2(2)
C122 C85 C86 124.6(2)
C87 C86 C85 107.5(2)
C87 C86 H117 126.3
C85 C86 H117 126.3
C86 C87 C88 107.7(2)
C86 C87 H116 126.2
C88 C87 H116 126.2
N17 C88 C89 126.7(2)
N17 C88 C87 109.2(2)
C89 C88 C87 124.1(2)
C88 C89 C96 124.1(2)
C88 C89 C90 117.5(2)
C96 C89 C90 118.4(2)
C91 C90 C95 118.6(3)
C91 C90 C89 121.0(2)
C95 C90 C89 120.4(2)
C90 C91 C92 120.7(3)
C90 C91 H114 119.7
C92 C91 H114 119.7
C93 C92 C91 120.0(3)
C93 C92 H113 120.0
C91 C92 H113 120.0
C92 C93 C94 119.8(3)
C92 C93 H112 120.1
C94 C93 H112 120.1
C93 C94 C95 120.8(3)
C93 C94 H111 119.6
C95 C94 H111 119.6
C90 C95 C94 120.1(3)
C90 C95 H110 119.9
C94 C95 H110 119.9
N18 C96 C89 125.4(2)
N18 C96 C97 110.0(2)
C89 C96 C97 124.6(2)
C98 C97 C96 107.2(2)
C98 C97 H106 126.4
C96 C97 H106 126.4
C97 C98 C99 107.9(2)
C97 C98 H105 126.0
C99 C98 H105 126.0
N18 C99 C100 125.6(2)
N18 C99 C98 109.3(2)
C100 C99 C98 125.1(2)
C99 C100 C107 124.0(2)
C99 C100 C101 118.3(2)
C107 C100 C101 117.7(2)
C102 C101 C106 118.5(3)
C102 C101 C100 120.6(2)
C106 C101 C100 120.8(2)
C101 C102 C103 120.7(3)
C101 C102 H102 119.7
C103 C102 H102 119.7
C104 C103 C102 119.8(3)
C104 C103 H101 120.1
C102 C103 H101 120.1
C105 C104 C103 120.4(3)
C105 C104 H100 119.8
C103 C104 H100 119.8
C104 C105 C106 120.3(3)
C104 C105 H99 119.9
C106 C105 H99 119.9
C105 C106 C101 120.3(3)
C105 C106 H98 119.9
C101 C106 H98 119.9
N19 C107 C100 125.9(2)
N19 C107 C108 109.1(2)
C100 C107 C108 125.0(2)
C109 C108 C107 107.9(2)
C109 C108 H95 126.0
C107 C108 H95 126.0
C108 C109 C110 107.5(2)
C108 C109 H94 126.2
C110 C109 H94 126.2
C111 C110 N19 126.7(2)
C111 C110 C109 124.3(2)
N19 C110 C109 109.1(2)
C110 C111 C118 124.2(2)
C110 C111 C112 118.4(2)
C118 C111 C112 117.4(2)
C113 C112 C117 118.5(3)
C113 C112 C111 121.7(2)
C117 C112 C111 119.9(2)
C112 C113 C114 120.7(3)
C112 C113 H92 119.6
C114 C113 H92 119.6
C115 C114 C113 119.9(3)
C115 C114 H91 120.1
C113 C114 H91 120.1
C114 C115 C116 120.0(3)
C114 C115 H90 120.0
C116 C115 H90 120.0
C115 C116 C117 120.6(3)
C115 C116 H89 119.7
C117 C116 H89 119.7
C116 C117 C112 120.3(3)
C116 C117 H88 119.8
C112 C117 H88 119.8
N20 C118 C111 125.3(2)
N20 C118 C134 109.9(2)
C111 C118 C134 124.7(2)
C120 C134 C118 107.2(2)
C120 C134 H84 126.4
C118 C134 H84 126.4
C123 C119 C127 118.6(3)
C123 C119 C122 119.8(3)
C127 C119 C122 121.5(3)
C134 C120 C121 108.1(2)
C134 C120 H83 126.0
C121 C120 H83 126.0
N20 C121 C122 125.8(2)
N20 C121 C120 109.3(2)
C122 C121 C120 124.9(2)
C121 C122 C85 123.6(2)
C121 C122 C119 117.8(2)
C85 C122 C119 118.6(2)
C119 C123 C124 120.8(3)
C119 C123 H124 119.6
C124 C123 H124 119.6
C125 C124 C123 119.5(3)
C125 C124 H123 120.3
C123 C124 H123 120.2
C126 C125 C124 120.5(3)
C126 C125 H122 119.7
C124 C125 H122 119.7
C125 C126 C127 120.2(3)
C125 C126 H121 119.9
C127 C126 H121 119.9
C126 C127 C119 120.4(3)
C126 C127 H120 119.8
C119 C127 H120 119.8
O6 C128 H12D 109.5
O6 C128 H12E 109.5
H12D C128 H12E 109.5
O6 C128 H12F 109.5
H12D C128 H12F 109.5
H12E C128 H12F 109.5
O5 C129 H12A 109.5
O5 C129 H12B 109.5
H12A C129 H12B 109.5
O5 C129 H12C 109.5
H12A C129 H12C 109.5
H12B C129 H12C 109.5
O9 C130 H12M 109.5
O9 C130 H12N 109.5
H12M C130 H12N 109.5
O9 C130 H12O 109.5
H12M C130 H12O 109.5
H12N C130 H12O 109.5
O7 C131 H12J 109.5
O7 C131 H12K 109.5
H12J C131 H12K 109.5
O7 C131 H12L 109.5
H12J C131 H12L 109.5
H12K C131 H12L 109.5
O8 C132 H12G 109.5
O8 C132 H12H 109.5
H12G C132 H12H 109.5
O8 C132 H12I 109.5
H12G C132 H12I 109.5
H12H C132 H12I 109.5
O10 C133 H13A 109.4
O10 C133 H13B 109.5
H13A C133 H13B 109.5
O10 C133 H13C 109.5
H13A C133 H13C 109.5
H13B C133 H13C 109.5

loop_
_geom_bond_atom_site_label_1
_geom_bond_atom_site_label_2
_geom_bond_distance
Co1 N3 1.889(2)
Co1 N4 1.890(2)
Co1 C2 1.916(3)
Co1 C1 1.937(3)
Co1 N6 1.979(2)
Co1 N5 1.984(2)
Co2 N13 1.885(2)
Co2 N14 1.888(2)
Co2 C66 1.916(3)
Co2 C65 1.930(3)
Co2 N16 1.976(3)
Co2 N15 1.979(2)
Mn1 N7 2.008(2)
Mn1 N9 2.014(2)
Mn1 N8 2.018(2)
Mn1 N10 2.018(2)
Mn1 N11 2.319(2)
Mn1 N1 2.328(2)
Mn2 N18 2.007(2)
Mn2 N20 2.008(2)
Mn2 N17 2.0087(19)
Mn2 N19 2.0139(19)
Mn2 O5 2.2590(19)
Mn2 O6 2.281(2)
O1 C9 1.256(4)
O2 C15 1.230(4)
O3 C73 1.224(4)
O4 C79 1.245(4)
O5 C129 1.422(4)
O5 H131 0.71(3)
O6 C128 1.423(4)
O6 H132 0.66(4)
O7 C131 1.404(7)
O7 H135 0.97(2)
O8 C132 1.408(6)
O8 H134 1.01(2)
O9 H136 0.83(3)
O9 C130 1.365(7)
O9 H136 0.83(3)
O10 C133 1.364(6)
O10 H133 0.95(2)
N1 C1 1.151(3)
N2 C2 1.141(4)
N3 C9 1.311(4)
N3 C3 1.406(4)
N4 C15 1.342(4)
N4 C4 1.399(4)
N5 C14 1.332(4)
N5 C10 1.354(4)
N6 C20 1.327(4)
N6 C16 1.350(4)
N7 C21 1.379(3)
N7 C24 1.381(3)
N8 C35 1.378(3)
N8 C32 1.379(3)
N9 C46 1.374(3)
N9 C43 1.375(3)
N10 C57 1.378(3)
N10 C54 1.381(3)
N11 C65 1.144(3)
N12 C66 1.133(4)
N13 C73 1.339(4)
N13 C67 1.403(4)
N14 C79 1.315(4)
N14 C68 1.413(4)
N15 C84 1.331(4)
N15 C80 1.347(4)
N16 C78 1.332(4)
N16 C74 1.347(4)
N17 C85 1.377(3)
N17 C88 1.381(3)
N18 C96 1.384(3)
N18 C99 1.392(3)
N19 C107 1.381(3)
N19 C110 1.385(3)
N20 C118 1.385(3)
N20 C121 1.389(3)
C3 C8 1.390(5)
C3 C4 1.401(5)
C4 C5 1.398(5)
C5 C6 1.362(7)
C5 H56 0.9300
C6 C7 1.368(8)
C6 H55 0.9300
C7 C8 1.394(6)
C7 H54 0.9300
C8 H53 0.9300
C9 C10 1.486(5)
C10 C11 1.387(5)
C11 C12 1.375(7)
C11 H48 0.9300
C12 C13 1.355(6)
C12 H49 0.9300
C13 C14 1.395(5)
C13 H50 0.9300
C14 H51 0.9300
C15 C16 1.464(5)
C16 C17 1.392(5)
C17 C18 1.371(7)
C17 H60 0.9300
C18 C19 1.351(7)
C18 H61 0.9300
C19 C20 1.390(5)
C19 H62 0.9300
C20 H63 0.9300
C21 C58 1.401(4)
C21 C22 1.436(4)
C22 C23 1.342(4)
C22 H9 0.9300
C23 C24 1.427(4)
C23 H10 0.9300
C24 C25 1.394(4)
C25 C32 1.388(4)
C25 C26 1.502(3)
C26 C27 1.371(4)
C26 C31 1.385(4)
C27 C28 1.401(4)
C27 H14 0.9300
C28 C29 1.368(6)
C28 H15 0.9300
C29 C30 1.357(5)
C29 H16 0.9300
C30 C31 1.390(4)
C30 H17 0.9300
C31 H18 0.9300
C32 C33 1.432(4)
C33 C34 1.343(4)
C33 H20 0.9300
C34 C35 1.429(4)
C34 H21 0.9300
C35 C36 1.390(4)
C36 C43 1.398(4)
C36 C37 1.493(4)
C37 C42 1.379(4)
C37 C38 1.381(4)
C38 C39 1.384(5)
C38 H25 0.9300
C39 C40 1.360(6)
C39 H26 0.9300
C40 C41 1.342(6)
C40 H27 0.9300
C41 C42 1.398(5)
C41 H28 0.9300
C42 H29 0.9300
C43 C44 1.430(4)
C44 C45 1.338(4)
C44 H31 0.9300
C45 C46 1.429(4)
C45 H32 0.9300
C46 C47 1.394(4)
C47 C54 1.394(4)
C47 C48 1.500(3)
C48 C49 1.379(4)
C48 C53 1.381(4)
C49 C50 1.391(4)
C49 H35 0.9300
C50 C51 1.364(5)
C50 H36 0.9300
C51 C52 1.365(5)
C51 H37 0.9300
C52 C53 1.394(4)
C52 H38 0.9300
C53 H39 0.9300
C54 C55 1.434(4)
C55 C56 1.343(4)
C55 H42 0.9300
C56 C57 1.440(4)
C56 H43 0.9300
C57 C58 1.394(4)
C58 C59 1.495(4)
C59 C60 1.374(4)
C59 C64 1.404(4)
C60 C61 1.392(5)
C60 H3 0.9300
C61 C62 1.343(6)
C61 H4 0.9300
C62 C63 1.379(5)
C62 H5 0.9300
C63 C64 1.384(4)
C63 H6 0.9300
C64 H7 0.9300
C67 C68 1.398(5)
C67 C72 1.402(4)
C68 C69 1.386(4)
C69 C70 1.398(6)
C69 H73 0.9300
C70 C71 1.375(7)
C70 H72 0.9300
C71 C72 1.367(6)
C71 H71 0.9300
C72 H70 0.9300
C73 C74 1.467(5)
C74 C75 1.392(5)
C75 C76 1.350(7)
C75 H67 0.9300
C76 C77 1.364(7)
C76 H66 0.9300
C77 C78 1.395(6)
C77 H65 0.9300
C78 H64 0.9300
C79 C80 1.487(5)
C80 C81 1.399(5)
C81 C82 1.373(7)
C81 H77 0.9300
C82 C83 1.352(7)
C82 H78 0.9300
C83 C84 1.404(6)
C83 H79 0.9300
C84 H80 0.9300
C85 C122 1.394(4)
C85 C86 1.438(3)
C86 C87 1.342(4)
C86 H117 0.9300
C87 C88 1.434(3)
C87 H116 0.9300
C88 C89 1.389(4)
C89 C96 1.396(3)
C89 C90 1.504(3)
C90 C91 1.372(4)
C90 C95 1.373(4)
C91 C92 1.398(4)
C91 H114 0.9300
C92 C93 1.347(5)
C92 H113 0.9300
C93 C94 1.363(5)
C93 H112 0.9300
C94 C95 1.386(5)
C94 H111 0.9300
C95 H110 0.9300
C96 C97 1.432(3)
C97 C98 1.345(4)
C97 H106 0.9300
C98 C99 1.431(3)
C98 H105 0.9300
C99 C100 1.394(3)
C100 C107 1.396(3)
C100 C101 1.500(3)
C101 C102 1.384(4)
C101 C106 1.391(4)
C102 C103 1.390(4)
C102 H102 0.9300
C103 C104 1.370(5)
C103 H101 0.9300
C104 C105 1.366(5)
C104 H100 0.9300
C105 C106 1.386(4)
C105 H99 0.9300
C106 H98 0.9300
C107 C108 1.433(3)
C108 C109 1.341(4)
C108 H95 0.9300
C109 C110 1.435(3)
C109 H94 0.9300
C110 C111 1.383(3)
C111 C118 1.394(3)
C111 C112 1.503(3)
C112 C113 1.378(4)
C112 C117 1.389(4)
C113 C114 1.397(4)
C113 H92 0.9300
C114 C115 1.365(5)
C114 H91 0.9300
C115 C116 1.368(5)
C115 H90 0.9300
C116 C117 1.383(4)
C116 H89 0.9300
C117 H88 0.9300
C118 C134 1.433(3)
C134 C120 1.342(4)
C134 H84 0.9300
C119 C123 1.380(4)
C119 C127 1.387(4)
C119 C122 1.494(3)
C120 C121 1.431(3)
C120 H83 0.9300
C121 C122 1.393(3)
C123 C124 1.388(4)
C123 H124 0.9300
C124 C125 1.373(5)
C124 H123 0.9300
C125 C126 1.360(5)
C125 H122 0.9300
C126 C127 1.384(4)
C126 H121 0.9300
C127 H120 0.9300
C128 H12D 0.9600
C128 H12E 0.9600
C128 H12F 0.9600
C129 H12A 0.9600
C129 H12B 0.9600
C129 H12C 0.9600
C130 H12M 0.9600
C130 H12N 0.9600
C130 H12O 0.9600
C131 H12J 0.9600
C131 H12K 0.9600
C131 H12L 0.9600
C132 H12G 0.9600
C132 H12H 0.9600
C132 H12I 0.9600
C133 H13A 0.9600
C133 H13B 0.9600
C133 H13C 0.9600
